data_1535687
loop_
_publ_author_name
'Huppertz, H.'

_publ_section_title
;
 Multianvil high-pressure/high-temperatuer preparation, crystal structure,
 and properties of the new oxoborates Dy4 B6 O14 (O H)2 and Ho4 B6 O14 (O
 H)2
;
_journal_name_full 'Journal of Solid State Chemistry'
_journal_page_first 3700
_journal_page_last 3708
_journal_volume 177
_journal_year 2004
_chemical_formula_sum 'B6 Dy4 H2 O16'
_chemical_name_systematic 'Dy4 (B6 O14 (O H)2)'
_space_group_IT_number 60
_symmetry_space_group_name_Hall '-P 2n 2ab'
_symmetry_space_group_name_H-M 'P b c n'
_cell_angle_alpha 90
_cell_angle_beta 90
_cell_angle_gamma 90
_cell_formula_units_Z 2
_cell_length_a 12.9266
_cell_length_b 4.3711
_cell_length_c 8.8763
_cell_volume 501.542
_citation_journal_id_ASTM JSSCBI
_cod_data_source_file Huppertz_JSSCBI_2004_1528.cif
_cod_data_source_block H2B6Dy4O16
_cod_original_cell_volume 501.5417
_cod_original_formula_sum 'H2 B6 Dy4 O16'
_cod_database_code 1535687

loop_
_symmetry_equiv_pos_as_xyz
x,y,z
-x+1/2,-y+1/2,z+1/2
x+1/2,-y+1/2,-z
-x,y,-z+1/2
-x,-y,-z
x-1/2,y-1/2,-z-1/2
-x-1/2,y-1/2,z
x,-y,z-1/2

loop_
_atom_site_label
_atom_site_type_symbol
_atom_site_fract_x
_atom_site_fract_y
_atom_site_fract_z
_atom_site_occupancy
_atom_site_U_iso_or_equiv
O1 O-2 0.3108 0.0362 0.4646 1 0.0
O4 O-2 -0.0038 0.2456 0.1094 1 0.0
B2 B+3 0.3069 0.0247 0.3033 1 0.0
O3 O-2 -0.0939 0.6369 0.2592 1 0.0
B1 B+3 0 0.4406 0.25 1 0.0
O2 O-2 0.2175 0.2109 0.2462 1 0.0
Dy1 Dy+3 0.140421 0.04327 0.53949 1 0.0
